data_9005504
loop_
_publ_author_name
'Voll, D.'
'Lengauer, C.'
'Beran, A.'
'Schneider, H.'

_publ_section_title
;
 Infrared band assignment and structural refinement of
 Al-Si, Al-Ge, and Ga-Ge mullites
 Sample: Ga-Ge powder data
;
_journal_name_full 'European Journal of Mineralogy'
_journal_page_first 591
_journal_page_last 604
_journal_paper_doi 10.1127/0935-1221/2001/0013-0591
_journal_volume 13
_journal_year 2001
_chemical_formula_sum 'Ga2.31 Ge0.69 O4.84'
_chemical_name_mineral Mullite
_space_group_IT_number 55
_symmetry_space_group_name_Hall '-P 2 2ab'
_symmetry_space_group_name_H-M 'P b a m'
_cell_angle_alpha 90
_cell_angle_beta 90
_cell_angle_gamma 90
_cell_formula_units_Z 2
_cell_length_a 7.8674
_cell_length_b 8.0305
_cell_length_c 3.0148
_cell_volume 190.473
_database_code_amcsd 0006891
_exptl_crystal_density_diffrn 5.032
_cod_original_formula_sum 'Ga2.31 Ge.69 O4.84'
_cod_database_code 9005504

loop_
_space_group_symop_operation_xyz
x,y,z
1/2+x,1/2-y,z
1/2-x,1/2+y,-z
1/2-x,1/2+y,z
1/2+x,1/2-y,-z
x,y,-z
-x,-y,z
-x,-y,-z

loop_
_atom_site_label
_atom_site_fract_x
_atom_site_fract_y
_atom_site_fract_z
_atom_site_occupancy
_atom_site_U_iso_or_equiv
_atom_site_type_symbol
_atom_site_attached_hydrogens
GaM 0.00000 0.00000 0.00000 1.00000 0.01077 Ga 0
GaT 0.14980 0.34090 0.50000 0.50000 0.01089 Ga 0
GeT 0.14980 0.34090 0.50000 0.34500 0.01089 Ge 0
GaT* 0.26760 0.21230 0.50000 0.15500 0.01520 Ga 0
Od 0.13000 0.21630 0.00000 1.00000 0.01773 O 0
Oab 0.36450 0.42330 0.50000 1.00000 0.01520 O 0
Oc 0.50000 0.00000 0.50000 0.54000 0.03293 O 0
Oc* 0.44100 0.04900 0.50000 0.15000 0.04179 O 0

loop_
_cod_changelog_entry_id
_cod_changelog_entry_author
_cod_changelog_entry_date
_cod_changelog_entry_text
1
;cod-tools version 3.8.0
Id: cif_guess_AMCSD_atom_types 9581 2023-05-17 12:35:41Z saulius
;
2023-05-18T11:39:23+03:00
;Derived atom types and hydrogen counts
from atom names that follow the AMCSD naming convention
(Wat == water, O-H == hydroxyl).
;

loop_
_cod_related_entry_id
_cod_related_entry_database
_cod_related_entry_code
1 AMCSD 0006891
